data_4516007
loop_
_publ_author_name
'Havel, V\'aclav'
'Sadilov\'a, Tereza'
'\<Sindel\'a\<r, Vladim\'ir'

_publ_section_title
;
 Unsubstituted Bambusurils: Post-Macrocyclization Modification of
 Versatile Intermediates.
;
_journal_issue 4
_journal_name_full 'ACS omega'
_journal_page_first 4657
_journal_page_last 4663
_journal_paper_doi 10.1021/acsomega.8b00497
_journal_volume 3
_journal_year 2018
_chemical_formula_sum 'C32 H32 N10 O10'
_chemical_formula_weight 716.67
_space_group_crystal_system monoclinic
_space_group_IT_number 14
_space_group_name_Hall '-P 2yn'
_space_group_name_H-M_alt 'P 1 21/n 1'
_atom_sites_solution_hydrogens geom
_audit_creation_method SHELXL-2017/1
_cell_angle_alpha 90
_cell_angle_beta 113.025(3)
_cell_angle_gamma 90
_cell_formula_units_Z 4
_cell_length_a 20.8293(5)
_cell_length_b 7.79680(10)
_cell_length_c 22.1830(5)
_cell_measurement_reflns_used 8918
_cell_measurement_temperature 120(2)
_cell_measurement_theta_max 29.8120
_cell_measurement_theta_min 1.9780
_cell_volume 3315.56(14)
_computing_cell_refinement 'CrysAlisPro 1.171.39.29a (Rigaku OD, 2015)'
_computing_data_collection
;
Rigaku CrystalClear-SM Expert 2.1 b32 (Rigaku, 2014)
MSCServDetCCD = {5.7.3.4}
;
_computing_data_reduction 'CrysAlisPro 1.171.39.29a (Rigaku OD, 2015)'
_computing_structure_refinement 'SHELXL-2017/1 (Sheldrick, 2017)'
_computing_structure_solution 'SHELXT 2014/5 (Sheldrick, 2014)'
_diffrn_ambient_temperature 120(2)
_diffrn_measured_fraction_theta_full 0.999
_diffrn_measured_fraction_theta_max 1.000
_diffrn_measurement_device_type 'AFC11 (Right): Eulerian 3 circle'
_diffrn_measurement_method 'Profile data from \w-scans'
_diffrn_radiation_type MoK\a
_diffrn_radiation_wavelength 0.71073
_diffrn_reflns_av_R_equivalents 0.0267
_diffrn_reflns_av_unetI/netI 0.0248
_diffrn_reflns_Laue_measured_fraction_full 0.999
_diffrn_reflns_Laue_measured_fraction_max 1.000
_diffrn_reflns_limit_h_max 24
_diffrn_reflns_limit_h_min -25
_diffrn_reflns_limit_k_max 8
_diffrn_reflns_limit_k_min -9
_diffrn_reflns_limit_l_max 26
_diffrn_reflns_limit_l_min -26
_diffrn_reflns_number 19278
_diffrn_reflns_point_group_measured_fraction_full 0.999
_diffrn_reflns_point_group_measured_fraction_max 1.000
_diffrn_reflns_theta_full 25.242
_diffrn_reflns_theta_max 25.348
_diffrn_reflns_theta_min 1.995
_diffrn_source 'Rotating Anode MicroMax-007HF DW 1.2 kW'
_exptl_absorpt_coefficient_mu 0.110
_exptl_absorpt_correction_T_max 1.00000
_exptl_absorpt_correction_T_min 0.88265
_exptl_absorpt_correction_type multi-scan
_exptl_absorpt_process_details
;
CrysAlisPro 1.171.39.29a (Rigaku Oxford Diffraction, 2015)
Empirical absorption correction using spherical harmonics,
 implemented in SCALE3 ABSPACK scaling algorithm.
;
_exptl_crystal_colour colourless
_exptl_crystal_density_diffrn 1.436
_exptl_crystal_description prism
_exptl_crystal_F_000 1496
_exptl_crystal_size_max 0.250
_exptl_crystal_size_mid 0.250
_exptl_crystal_size_min 0.200
_refine_diff_density_max 0.221
_refine_diff_density_min -0.216
_refine_diff_density_rms 0.040
_refine_ls_extinction_method none
_refine_ls_goodness_of_fit_ref 1.031
_refine_ls_hydrogen_treatment constr
_refine_ls_matrix_type full
_refine_ls_number_parameters 475
_refine_ls_number_reflns 6071
_refine_ls_number_restraints 0
_refine_ls_restrained_S_all 1.031
_refine_ls_R_factor_all 0.0539
_refine_ls_R_factor_gt 0.0389
_refine_ls_shift/su_max 0.000
_refine_ls_shift/su_mean 0.000
_refine_ls_structure_factor_coef Fsqd
_refine_ls_weighting_details 'w=1/[\s^2^(Fo^2^)+(0.0497P)^2^+1.1414P] where P=(Fo^2^+2Fc^2^)/3'
_refine_ls_weighting_scheme calc
_refine_ls_wR_factor_gt 0.0946
_refine_ls_wR_factor_ref 0.1031
_reflns_Friedel_coverage 0.000
_reflns_number_gt 4816
_reflns_number_total 6071
_reflns_threshold_expression 'I > 2\s(I)'
_cod_data_source_file ao8b00497_si_002.cif
_cod_data_source_block vh835
_cod_original_sg_symbol_H-M 'P 21/n'
_cod_database_code 4516007
_shelx_shelxl_version_number 2017/1
_shelx_space_group_comment
;
The symmetry employed for this shelxl refinement is uniquely defined
by the following loop, which should always be used as a source of
symmetry information in preference to the above space-group names.
They are only intended as comments.
;
_shelx_estimated_absorpt_t_min 0.973
_shelx_estimated_absorpt_t_max 0.978

loop_
_space_group_symop_operation_xyz
'x, y, z'
'-x+1/2, y+1/2, -z+1/2'
'-x, -y, -z'
'x-1/2, -y-1/2, z-1/2'

loop_
_atom_site_label
_atom_site_type_symbol
_atom_site_fract_x
_atom_site_fract_y
_atom_site_fract_z
_atom_site_U_iso_or_equiv
_atom_site_adp_type
_atom_site_occupancy
_atom_site_site_symmetry_order
_atom_site_calc_flag
_atom_site_refinement_flags_posn
_atom_site_refinement_flags_adp
O1 O 0.46027(6) 0.54715(16) 0.39574(6) 0.0355(3) Uani 1 1 d . .
O2 O 0.42741(6) 0.24584(16) 0.13597(6) 0.0358(3) Uani 1 1 d . .
N1 N 0.38007(7) 0.51509(18) 0.28948(7) 0.0286(3) Uani 1 1 d . .
N2 N 0.36152(7) 0.38263(19) 0.18443(6) 0.0298(3) Uani 1 1 d . .
N3 N 0.42670(8) 0.16119(19) 0.23518(7) 0.0311(3) Uani 1 1 d . .
N4 N 0.44630(7) 0.29147(18) 0.34034(6) 0.0273(3) Uani 1 1 d . .
C1 C 0.43213(9) 0.4596(2) 0.34664(8) 0.0277(4) Uani 1 1 d . .
C2 C 0.35106(8) 0.3720(2) 0.24504(8) 0.0272(4) Uani 1 1 d . .
H2 H 0.300843 0.352887 0.236797 0.033 Uiso 1 1 calc R U
C3 C 0.40774(8) 0.2629(2) 0.18096(8) 0.0274(4) Uani 1 1 d . .
C4 C 0.39662(8) 0.2165(2) 0.28037(8) 0.0269(4) Uani 1 1 d . .
H4 H 0.368313 0.123966 0.289330 0.032 Uiso 1 1 calc R U
C5 C 0.33892(11) 0.5285(3) 0.14140(9) 0.0435(5) Uani 1 1 d . .
H5A H 0.349836 0.509580 0.102760 0.065 Uiso 1 1 calc R U
H5B H 0.363082 0.631608 0.164493 0.065 Uiso 1 1 calc R U
H5C H 0.288470 0.543542 0.127654 0.065 Uiso 1 1 calc R U
C6 C 0.46386(10) 0.0015(2) 0.24191(9) 0.0348(4) Uani 1 1 d . .
H6A H 0.467772 -0.026496 0.200418 0.052 Uiso 1 1 calc R U
H6B H 0.438430 -0.090090 0.253375 0.052 Uiso 1 1 calc R U
H6C H 0.510606 0.012609 0.276527 0.052 Uiso 1 1 calc R U
O1_1 O 0.38753(6) 0.78367(17) 0.64203(6) 0.0380(3) Uani 1 1 d . .
O2_1 O 0.32163(7) 0.6916(2) 0.69467(6) 0.0458(4) Uani 1 1 d . .
O3_1 O 0.06997(7) 0.31352(18) 0.48420(7) 0.0476(4) Uani 1 1 d . .
O4_1 O 0.09691(6) 0.44597(18) 0.58112(7) 0.0424(3) Uani 1 1 d . .
N1_1 N 0.24141(8) 0.4858(2) 0.31222(8) 0.0427(4) Uani 1 1 d . .
N2_1 N 0.21821(8) 0.4582(2) 0.35858(8) 0.0432(4) Uani 1 1 d . .
N3_1 N 0.25616(7) 0.55814(18) 0.40989(7) 0.0305(3) Uani 1 1 d . .
C1_1 C 0.33501(10) 0.6543(2) 0.29404(9) 0.0341(4) Uani 1 1 d . .
H1A_1 H 0.302413 0.687226 0.249451 0.041 Uiso 1 1 calc R U
H1AB_1 H 0.363984 0.755580 0.314540 0.041 Uiso 1 1 calc R U
C2_1 C 0.29404(9) 0.6021(2) 0.33372(8) 0.0304(4) Uani 1 1 d . .
C3_1 C 0.30344(10) 0.6491(2) 0.39545(9) 0.0341(4) Uani 1 1 d . .
H3_1 H 0.336363 0.729193 0.422778 0.041 Uiso 1 1 calc R U
C4_1 C 0.24425(9) 0.5577(2) 0.46901(8) 0.0296(4) Uani 1 1 d . .
C5_1 C 0.29350(9) 0.6304(2) 0.52495(8) 0.0302(4) Uani 1 1 d . .
H5_1 H 0.334733 0.679702 0.523853 0.036 Uiso 1 1 calc R U
C6_1 C 0.28222(9) 0.6307(2) 0.58288(8) 0.0306(4) Uani 1 1 d . .
C7_1 C 0.22187(9) 0.5582(2) 0.58433(9) 0.0333(4) Uani 1 1 d . .
H7_1 H 0.213960 0.558494 0.623701 0.040 Uiso 1 1 calc R U
C8_1 C 0.17318(9) 0.4852(2) 0.52773(9) 0.0324(4) Uani 1 1 d . .
C9_1 C 0.18386(9) 0.4839(2) 0.46983(9) 0.0322(4) Uani 1 1 d . .
H9_1 H 0.150463 0.433392 0.431371 0.039 Uiso 1 1 calc R U
C10_1 C 0.33657(9) 0.7103(2) 0.64192(9) 0.0324(4) Uani 1 1 d . .
C11_1 C 0.37062(11) 0.7685(3) 0.75416(9) 0.0483(5) Uani 1 1 d . .
H11A_1 H 0.417692 0.726157 0.762775 0.072 Uiso 1 1 calc R U
H11B_1 H 0.357795 0.738026 0.790857 0.072 Uiso 1 1 calc R U
H11C_1 H 0.369578 0.893490 0.749194 0.072 Uiso 1 1 calc R U
C12_1 C 0.10808(9) 0.4042(2) 0.52747(10) 0.0369(4) Uani 1 1 d . .
C13_1 C 0.03725(10) 0.3645(3) 0.58722(11) 0.0487(5) Uani 1 1 d . .
H13A_1 H -0.004229 0.383023 0.547000 0.073 Uiso 1 1 calc R U
H13B_1 H 0.029626 0.414101 0.624467 0.073 Uiso 1 1 calc R U
H13C_1 H 0.045988 0.241113 0.594313 0.073 Uiso 1 1 calc R U
O1_2 O 0.48092(8) 0.41106(19) 0.73334(6) 0.0477(4) Uani 1 1 d . .
O2_2 O 0.40926(7) 0.29534(19) 0.77518(6) 0.0426(3) Uani 1 1 d . .
O3_2 O 0.17707(7) 0.07433(19) 0.62346(6) 0.0428(3) Uani 1 1 d . .
O4_2 O 0.17254(6) -0.02481(17) 0.52684(6) 0.0351(3) Uani 1 1 d . .
N1_2 N 0.39694(8) 0.0166(2) 0.42011(7) 0.0364(4) Uani 1 1 d . .
N2_2 N 0.36500(8) 0.0106(2) 0.46054(7) 0.0374(4) Uani 1 1 d . .
N3_2 N 0.39099(7) 0.13923(17) 0.50423(6) 0.0272(3) Uani 1 1 d . .
C1_2 C 0.48590(9) 0.1916(2) 0.39857(8) 0.0298(4) Uani 1 1 d . .
H1A_2 H 0.527532 0.257720 0.426388 0.036 Uiso 1 1 calc R U
H1AB_2 H 0.502177 0.084308 0.385263 0.036 Uiso 1 1 calc R U
C2_2 C 0.44341(9) 0.1479(2) 0.43769(8) 0.0274(4) Uani 1 1 d . .
C3_2 C 0.44031(8) 0.2266(2) 0.49138(8) 0.0273(4) Uani 1 1 d . .
H3_2 H 0.466956 0.321867 0.514665 0.033 Uiso 1 1 calc R U
C4_2 C 0.36570(9) 0.1622(2) 0.55504(8) 0.0265(4) Uani 1 1 d . .
C5_2 C 0.40711(9) 0.2392(2) 0.61356(8) 0.0271(4) Uani 1 1 d . .
H5_2 H 0.451920 0.282460 0.619842 0.032 Uiso 1 1 calc R U
C6_2 C 0.38194(9) 0.2525(2) 0.66333(8) 0.0275(4) Uani 1 1 d . .
C7_2 C 0.31604(9) 0.1915(2) 0.65354(8) 0.0294(4) Uani 1 1 d . .
H7_2 H 0.299282 0.200141 0.687570 0.035 Uiso 1 1 calc R U
C8_2 C 0.27451(9) 0.1178(2) 0.59389(8) 0.0284(4) Uani 1 1 d . .
C9_2 C 0.29920(9) 0.1029(2) 0.54428(8) 0.0276(4) Uani 1 1 d . .
H9_2 H 0.270918 0.052793 0.503459 0.033 Uiso 1 1 calc R U
C10_2 C 0.42968(9) 0.3302(2) 0.72654(8) 0.0301(4) Uani 1 1 d . .
C11_2 C 0.45422(11) 0.3592(3) 0.83950(9) 0.0493(5) Uani 1 1 d . .
H11A_2 H 0.477086 0.465006 0.834575 0.074 Uiso 1 1 calc R U
H11B_2 H 0.489689 0.272797 0.862050 0.074 Uiso 1 1 calc R U
H11C_2 H 0.426188 0.382698 0.865207 0.074 Uiso 1 1 calc R U
C12_2 C 0.20357(9) 0.0548(2) 0.58426(8) 0.0309(4) Uani 1 1 d . .
C13_2 C 0.10293(9) -0.0904(3) 0.51220(9) 0.0386(4) Uani 1 1 d . .
H13A_2 H 0.072029 0.004373 0.512195 0.058 Uiso 1 1 calc R U
H13B_2 H 0.104445 -0.174710 0.545499 0.058 Uiso 1 1 calc R U
H13C_2 H 0.085257 -0.145249 0.469009 0.058 Uiso 1 1 calc R U

loop_
_atom_site_aniso_label
_atom_site_aniso_U_11
_atom_site_aniso_U_22
_atom_site_aniso_U_33
_atom_site_aniso_U_23
_atom_site_aniso_U_13
_atom_site_aniso_U_12
O1 0.0365(7) 0.0426(7) 0.0290(6) -0.0098(6) 0.0146(5) -0.0098(6)
O2 0.0417(7) 0.0454(7) 0.0272(6) 0.0005(6) 0.0209(6) 0.0076(6)
N1 0.0305(7) 0.0303(7) 0.0266(7) -0.0039(6) 0.0128(6) -0.0003(6)
N2 0.0331(8) 0.0357(8) 0.0227(7) 0.0011(6) 0.0130(6) 0.0077(6)
N3 0.0394(8) 0.0331(8) 0.0260(7) -0.0001(6) 0.0186(6) 0.0080(7)
N4 0.0285(7) 0.0320(7) 0.0236(7) -0.0001(6) 0.0127(6) -0.0014(6)
C1 0.0288(9) 0.0343(9) 0.0259(8) -0.0027(8) 0.0173(7) -0.0069(7)
C2 0.0267(8) 0.0331(9) 0.0243(8) -0.0045(7) 0.0128(7) -0.0014(7)
C3 0.0271(8) 0.0320(9) 0.0238(8) -0.0036(7) 0.0109(7) -0.0009(7)
C4 0.0289(8) 0.0301(9) 0.0251(8) -0.0022(7) 0.0145(7) -0.0027(7)
C5 0.0531(12) 0.0495(12) 0.0303(9) 0.0086(9) 0.0189(9) 0.0201(10)
C6 0.0412(10) 0.0322(9) 0.0340(9) -0.0006(8) 0.0180(8) 0.0059(8)
O1_1 0.0298(7) 0.0496(8) 0.0356(7) -0.0011(6) 0.0138(6) -0.0071(6)
O2_1 0.0443(8) 0.0669(9) 0.0290(7) -0.0012(7) 0.0173(6) -0.0159(7)
O3_1 0.0381(7) 0.0488(8) 0.0485(8) 0.0073(7) 0.0089(7) -0.0135(7)
O4_1 0.0319(7) 0.0469(8) 0.0533(8) 0.0072(7) 0.0218(6) -0.0059(6)
N1_1 0.0368(9) 0.0546(10) 0.0410(9) -0.0156(8) 0.0199(8) -0.0074(8)
N2_1 0.0385(9) 0.0509(10) 0.0430(9) -0.0181(8) 0.0190(8) -0.0123(8)
N3_1 0.0305(8) 0.0292(7) 0.0323(8) -0.0041(6) 0.0126(6) 0.0000(6)
C1_1 0.0427(10) 0.0291(9) 0.0334(9) -0.0016(8) 0.0182(8) 0.0036(8)
C2_1 0.0314(9) 0.0279(9) 0.0320(9) -0.0025(8) 0.0123(7) 0.0048(7)
C3_1 0.0395(10) 0.0303(9) 0.0343(10) -0.0029(8) 0.0164(8) -0.0064(8)
C4_1 0.0291(9) 0.0268(8) 0.0336(9) 0.0028(8) 0.0129(8) 0.0032(7)
C5_1 0.0269(8) 0.0308(9) 0.0347(9) 0.0030(8) 0.0138(7) 0.0006(7)
C6_1 0.0271(9) 0.0322(9) 0.0326(9) 0.0062(8) 0.0116(7) 0.0009(7)
C7_1 0.0325(9) 0.0340(9) 0.0345(9) 0.0090(8) 0.0143(8) 0.0026(8)
C8_1 0.0273(9) 0.0293(9) 0.0396(10) 0.0079(8) 0.0120(8) 0.0011(7)
C9_1 0.0302(9) 0.0277(9) 0.0354(9) 0.0025(8) 0.0090(8) -0.0005(7)
C10_1 0.0314(9) 0.0358(10) 0.0318(9) 0.0055(8) 0.0145(8) 0.0025(8)
C11_1 0.0500(12) 0.0640(14) 0.0302(10) -0.0015(10) 0.0149(9) -0.0120(11)
C12_1 0.0297(9) 0.0344(10) 0.0440(11) 0.0107(9) 0.0117(9) 0.0009(8)
C13_1 0.0307(10) 0.0560(13) 0.0642(14) 0.0174(11) 0.0236(10) -0.0049(9)
O1_2 0.0547(9) 0.0574(9) 0.0346(7) -0.0132(7) 0.0214(6) -0.0229(7)
O2_2 0.0407(7) 0.0669(9) 0.0242(6) -0.0062(6) 0.0171(6) -0.0038(7)
O3_2 0.0362(7) 0.0636(9) 0.0367(7) -0.0087(7) 0.0229(6) -0.0038(7)
O4_2 0.0299(6) 0.0475(8) 0.0323(7) -0.0067(6) 0.0171(5) -0.0064(6)
N1_2 0.0481(9) 0.0374(8) 0.0332(8) -0.0077(7) 0.0261(7) -0.0102(7)
N2_2 0.0513(10) 0.0374(8) 0.0339(8) -0.0115(7) 0.0278(8) -0.0144(7)
N3_2 0.0330(7) 0.0285(7) 0.0239(7) -0.0022(6) 0.0153(6) -0.0036(6)
C1_2 0.0278(8) 0.0394(10) 0.0257(8) 0.0028(8) 0.0141(7) 0.0029(7)
C2_2 0.0287(8) 0.0299(9) 0.0244(8) 0.0022(7) 0.0114(7) 0.0017(7)
C3_2 0.0271(8) 0.0307(9) 0.0256(8) -0.0009(7) 0.0117(7) -0.0055(7)
C4_2 0.0331(9) 0.0270(8) 0.0247(8) 0.0019(7) 0.0168(7) 0.0015(7)
C5_2 0.0315(9) 0.0259(8) 0.0265(8) 0.0014(7) 0.0142(7) 0.0008(7)
C6_2 0.0330(9) 0.0265(8) 0.0253(8) 0.0015(7) 0.0138(7) 0.0045(7)
C7_2 0.0327(9) 0.0339(9) 0.0258(8) 0.0015(8) 0.0159(7) 0.0067(8)
C8_2 0.0293(9) 0.0306(9) 0.0280(9) 0.0030(7) 0.0144(7) 0.0049(7)
C9_2 0.0307(9) 0.0292(9) 0.0244(8) 0.0012(7) 0.0124(7) 0.0020(7)
C10_2 0.0358(10) 0.0311(9) 0.0275(9) -0.0013(7) 0.0166(8) 0.0055(8)
C11_2 0.0514(12) 0.0729(15) 0.0251(9) -0.0111(10) 0.0166(9) -0.0030(11)
C12_2 0.0314(9) 0.0359(9) 0.0284(9) 0.0010(8) 0.0149(8) 0.0036(8)
C13_2 0.0339(10) 0.0474(11) 0.0396(10) -0.0083(9) 0.0201(8) -0.0098(9)

loop_
_atom_type_symbol
_atom_type_description
_atom_type_scat_dispersion_real
_atom_type_scat_dispersion_imag
_atom_type_scat_source
C C 0.0033 0.0016 'International Tables Vol C Tables 4.2.6.8 and 6.1.1.4'
H H 0.0000 0.0000 'International Tables Vol C Tables 4.2.6.8 and 6.1.1.4'
N N 0.0061 0.0033 'International Tables Vol C Tables 4.2.6.8 and 6.1.1.4'
O O 0.0106 0.0060 'International Tables Vol C Tables 4.2.6.8 and 6.1.1.4'

loop_
_geom_angle_atom_site_label_1
_geom_angle_atom_site_label_2
_geom_angle_atom_site_label_3
_geom_angle
C1 N1 C2 110.60(13)
C1 N1 C1_1 117.70(14)
C2 N1 C1_1 120.51(14)
C3 N2 C5 123.89(14)
C3 N2 C2 112.29(14)
C5 N2 C2 122.17(14)
C3 N3 C4 112.64(13)
C3 N3 C6 123.49(14)
C4 N3 C6 123.25(14)
C1 N4 C4 112.09(14)
C1 N4 C1_2 119.57(14)
C4 N4 C1_2 123.45(14)
O1 C1 N4 125.49(16)
O1 C1 N1 125.09(16)
N4 C1 N1 109.40(14)
N2 C2 N1 114.36(14)
N2 C2 C4 103.29(12)
N1 C2 C4 104.31(12)
N2 C2 H2 111.5
N1 C2 H2 111.5
C4 C2 H2 111.5
O2 C3 N3 125.57(15)
O2 C3 N2 126.02(16)
N3 C3 N2 108.38(14)
N3 C4 N4 114.23(13)
N3 C4 C2 103.26(12)
N4 C4 C2 102.99(13)
N3 C4 H4 111.9
N4 C4 H4 111.9
C2 C4 H4 111.9
N2 C5 H5A 109.5
N2 C5 H5B 109.5
H5A C5 H5B 109.5
N2 C5 H5C 109.5
H5A C5 H5C 109.5
H5B C5 H5C 109.5
N3 C6 H6A 109.5
N3 C6 H6B 109.5
H6A C6 H6B 109.5
N3 C6 H6C 109.5
H6A C6 H6C 109.5
H6B C6 H6C 109.5
C10_1 O2_1 C11_1 115.64(14)
C12_1 O4_1 C13_1 115.45(16)
N2_1 N1_1 C2_1 109.16(15)
N1_1 N2_1 N3_1 106.98(14)
C3_1 N3_1 N2_1 110.12(14)
C3_1 N3_1 C4_1 128.66(15)
N2_1 N3_1 C4_1 121.22(14)
N1 C1_1 C2_1 111.49(14)
N1 C1_1 H1A_1 109.3
C2_1 C1_1 H1A_1 109.3
N1 C1_1 H1AB_1 109.3
C2_1 C1_1 H1AB_1 109.3
H1A_1 C1_1 H1AB_1 108.0
C3_1 C2_1 N1_1 108.25(16)
C3_1 C2_1 C1_1 128.90(16)
N1_1 C2_1 C1_1 122.75(15)
N3_1 C3_1 C2_1 105.49(16)
N3_1 C3_1 H3_1 127.3
C2_1 C3_1 H3_1 127.3
C5_1 C4_1 C9_1 120.98(16)
C5_1 C4_1 N3_1 119.24(15)
C9_1 C4_1 N3_1 119.78(16)
C4_1 C5_1 C6_1 119.60(16)
C4_1 C5_1 H5_1 120.2
C6_1 C5_1 H5_1 120.2
C7_1 C6_1 C5_1 120.04(16)
C7_1 C6_1 C10_1 122.13(16)
C5_1 C6_1 C10_1 117.82(15)
C6_1 C7_1 C8_1 119.50(17)
C6_1 C7_1 H7_1 120.2
C8_1 C7_1 H7_1 120.2
C9_1 C8_1 C7_1 120.99(16)
C9_1 C8_1 C12_1 117.87(17)
C7_1 C8_1 C12_1 121.13(16)
C8_1 C9_1 C4_1 118.88(17)
C8_1 C9_1 H9_1 120.6
C4_1 C9_1 H9_1 120.6
O1_1 C10_1 O2_1 123.98(17)
O1_1 C10_1 C6_1 124.41(16)
O2_1 C10_1 C6_1 111.61(15)
O2_1 C11_1 H11A_1 109.5
O2_1 C11_1 H11B_1 109.5
H11A_1 C11_1 H11B_1 109.5
O2_1 C11_1 H11C_1 109.5
H11A_1 C11_1 H11C_1 109.5
H11B_1 C11_1 H11C_1 109.5
O3_1 C12_1 O4_1 124.12(17)
O3_1 C12_1 C8_1 124.38(18)
O4_1 C12_1 C8_1 111.50(16)
O4_1 C13_1 H13A_1 109.5
O4_1 C13_1 H13B_1 109.5
H13A_1 C13_1 H13B_1 109.5
O4_1 C13_1 H13C_1 109.5
H13A_1 C13_1 H13C_1 109.5
H13B_1 C13_1 H13C_1 109.5
C10_2 O2_2 C11_2 115.93(15)
C12_2 O4_2 C13_2 116.52(13)
N2_2 N1_2 C2_2 109.05(14)
N1_2 N2_2 N3_2 107.23(13)
N2_2 N3_2 C3_2 110.28(13)
N2_2 N3_2 C4_2 119.35(13)
C3_2 N3_2 C4_2 130.36(14)
N4 C1_2 C2_2 112.13(13)
N4 C1_2 H1A_2 109.2
C2_2 C1_2 H1A_2 109.2
N4 C1_2 H1AB_2 109.2
C2_2 C1_2 H1AB_2 109.2
H1A_2 C1_2 H1AB_2 107.9
N1_2 C2_2 C3_2 108.56(14)
N1_2 C2_2 C1_2 121.38(15)
C3_2 C2_2 C1_2 130.00(16)
N3_2 C3_2 C2_2 104.88(15)
N3_2 C3_2 H3_2 127.6
C2_2 C3_2 H3_2 127.6
C5_2 C4_2 C9_2 121.29(15)
C5_2 C4_2 N3_2 120.47(14)
C9_2 C4_2 N3_2 118.23(15)
C4_2 C5_2 C6_2 118.95(15)
C4_2 C5_2 H5_2 120.5
C6_2 C5_2 H5_2 120.5
C7_2 C6_2 C5_2 120.29(16)
C7_2 C6_2 C10_2 122.72(15)
C5_2 C6_2 C10_2 116.97(15)
C6_2 C7_2 C8_2 119.99(15)
C6_2 C7_2 H7_2 120.0
C8_2 C7_2 H7_2 120.0
C9_2 C8_2 C7_2 120.18(16)
C9_2 C8_2 C12_2 120.79(15)
C7_2 C8_2 C12_2 119.03(15)
C4_2 C9_2 C8_2 119.27(16)
C4_2 C9_2 H9_2 120.4
C8_2 C9_2 H9_2 120.4
O1_2 C10_2 O2_2 123.80(16)
O1_2 C10_2 C6_2 124.40(15)
O2_2 C10_2 C6_2 111.78(15)
O2_2 C11_2 H11A_2 109.5
O2_2 C11_2 H11B_2 109.5
H11A_2 C11_2 H11B_2 109.5
O2_2 C11_2 H11C_2 109.5
H11A_2 C11_2 H11C_2 109.5
H11B_2 C11_2 H11C_2 109.5
O3_2 C12_2 O4_2 123.96(16)
O3_2 C12_2 C8_2 124.16(16)
O4_2 C12_2 C8_2 111.89(14)
O4_2 C13_2 H13A_2 109.5
O4_2 C13_2 H13B_2 109.5
H13A_2 C13_2 H13B_2 109.5
O4_2 C13_2 H13C_2 109.5
H13A_2 C13_2 H13C_2 109.5
H13B_2 C13_2 H13C_2 109.5

loop_
_geom_bond_atom_site_label_1
_geom_bond_atom_site_label_2
_geom_bond_distance
O1 C1 1.223(2)
O2 C3 1.2252(19)
N1 C1 1.377(2)
N1 C2 1.455(2)
N1 C1_1 1.464(2)
N2 C3 1.365(2)
N2 C5 1.440(2)
N2 C2 1.446(2)
N3 C3 1.364(2)
N3 C4 1.440(2)
N3 C6 1.443(2)
N4 C1 1.363(2)
N4 C4 1.451(2)
N4 C1_2 1.457(2)
C2 C4 1.550(2)
C2 H2 1.0000
C4 H4 1.0000
C5 H5A 0.9800
C5 H5B 0.9800
C5 H5C 0.9800
C6 H6A 0.9800
C6 H6B 0.9800
C6 H6C 0.9800
O1_1 C10_1 1.205(2)
O2_1 C10_1 1.331(2)
O2_1 C11_1 1.446(2)
O3_1 C12_1 1.206(2)
O4_1 C12_1 1.339(2)
O4_1 C13_1 1.448(2)
N1_1 N2_1 1.314(2)
N1_1 C2_1 1.358(2)
N2_1 N3_1 1.350(2)
N3_1 C3_1 1.350(2)
N3_1 C4_1 1.427(2)
C1_1 C2_1 1.502(2)
C1_1 H1A_1 0.9900
C1_1 H1AB_1 0.9900
C2_1 C3_1 1.356(2)
C3_1 H3_1 0.9500
C4_1 C5_1 1.385(2)
C4_1 C9_1 1.390(2)
C5_1 C6_1 1.394(2)
C5_1 H5_1 0.9500
C6_1 C7_1 1.390(2)
C6_1 C10_1 1.491(2)
C7_1 C8_1 1.390(3)
C7_1 H7_1 0.9500
C8_1 C9_1 1.387(3)
C8_1 C12_1 1.494(2)
C9_1 H9_1 0.9500
C11_1 H11A_1 0.9800
C11_1 H11B_1 0.9800
C11_1 H11C_1 0.9800
C13_1 H13A_1 0.9800
C13_1 H13B_1 0.9800
C13_1 H13C_1 0.9800
O1_2 C10_2 1.197(2)
O2_2 C10_2 1.333(2)
O2_2 C11_2 1.454(2)
O3_2 C12_2 1.208(2)
O4_2 C12_2 1.335(2)
O4_2 C13_2 1.449(2)
N1_2 N2_2 1.310(2)
N1_2 C2_2 1.357(2)
N2_2 N3_2 1.352(2)
N3_2 C3_2 1.353(2)
N3_2 C4_2 1.430(2)
C1_2 C2_2 1.501(2)
C1_2 H1A_2 0.9900
C1_2 H1AB_2 0.9900
C2_2 C3_2 1.364(2)
C3_2 H3_2 0.9500
C4_2 C5_2 1.384(2)
C4_2 C9_2 1.389(2)
C5_2 C6_2 1.399(2)
C5_2 H5_2 0.9500
C6_2 C7_2 1.387(2)
C6_2 C10_2 1.494(2)
C7_2 C8_2 1.391(2)
C7_2 H7_2 0.9500
C8_2 C9_2 1.390(2)
C8_2 C12_2 1.491(2)
C9_2 H9_2 0.9500
C11_2 H11A_2 0.9800
C11_2 H11B_2 0.9800
C11_2 H11C_2 0.9800
C13_2 H13A_2 0.9800
C13_2 H13B_2 0.9800
C13_2 H13C_2 0.9800
